data_1512883
loop_
_publ_author_name
'Ana S.D. Ferreira'
'M. Fernanda N.N. Carvalho'
'Adelino M. Galvao'
'Luis F. Veiros'

_publ_section_title
;
 Tuning structure and properties of Pd and Pt camphor derived complexes
;
_journal_name_full
;
Inorganica Chimica Acta
;
_journal_page_first 169
_journal_page_last 175
_journal_paper_doi 10.1016/j.ica.2012.10.036
_journal_volume 395
_journal_year 2013
_chemical_formula_sum 'C22 H24 N2 O'
_chemical_formula_weight 332.43
_space_group_IT_number 19
_symmetry_cell_setting orthorhombic
_symmetry_space_group_name_Hall 'P 2ac 2ab'
_symmetry_space_group_name_H-M 'P 21 21 21'
_atom_sites_solution_hydrogens geom
_atom_sites_solution_primary direct
_atom_sites_solution_secondary difmap
_cell_angle_alpha 90.00
_cell_angle_beta 90.00
_cell_angle_gamma 90.00
_cell_formula_units_Z 4
_cell_length_a 6.9147(6)
_cell_length_b 12.4968(9)
_cell_length_c 21.382(2)
_cell_measurement_temperature 173
_cell_volume 1847.7(3)
_computing_structure_refinement 'SHELXL-97 (Sheldrick, 1997)'
_diffrn_ambient_temperature 173
_diffrn_measured_fraction_theta_full 0.987
_diffrn_measured_fraction_theta_max 0.987
_diffrn_radiation_monochromator graphite
_diffrn_radiation_source 'fine-focus sealed tube'
_diffrn_radiation_type MoK\a
_diffrn_radiation_wavelength 0.71073
_diffrn_reflns_av_R_equivalents 0.0259
_diffrn_reflns_av_sigmaI/netI 0.0388
_diffrn_reflns_limit_h_max 7
_diffrn_reflns_limit_h_min -5
_diffrn_reflns_limit_k_max 14
_diffrn_reflns_limit_k_min -13
_diffrn_reflns_limit_l_max 24
_diffrn_reflns_limit_l_min -17
_diffrn_reflns_number 6489
_diffrn_reflns_theta_full 24.19
_diffrn_reflns_theta_max 24.19
_diffrn_reflns_theta_min 1.89
_exptl_absorpt_coefficient_mu 0.074
_exptl_absorpt_correction_T_max 0.945
_exptl_absorpt_correction_T_min 0.938
_exptl_absorpt_correction_type empirical
_exptl_absorpt_process_details SADABS
_exptl_crystal_density_diffrn 1.195
_exptl_crystal_density_method 'not measured'
_exptl_crystal_F_000 712
_exptl_crystal_size_max 0.3
_exptl_crystal_size_mid 0.25
_exptl_crystal_size_min 0.2
_refine_diff_density_max 0.841
_refine_diff_density_min -0.772
_refine_diff_density_rms 0.296
_refine_ls_abs_structure_details 'Flack H D (1983), Acta Cryst. A39, 876-881'
_refine_ls_abs_structure_Flack 4(2)
_refine_ls_extinction_coef 0.099(8)
_refine_ls_extinction_expression Fc^*^=kFc[1+0.001xFc^2^\l^3^/sin(2\q)]^-1/4^
_refine_ls_extinction_method SHELXL
_refine_ls_goodness_of_fit_ref 1.214
_refine_ls_hydrogen_treatment mixed
_refine_ls_matrix_type full
_refine_ls_number_parameters 227
_refine_ls_number_reflns 2877
_refine_ls_number_restraints 0
_refine_ls_restrained_S_all 1.214
_refine_ls_R_factor_all 0.0648
_refine_ls_R_factor_gt 0.0471
_refine_ls_shift/su_max 0.046
_refine_ls_shift/su_mean 0.003
_refine_ls_structure_factor_coef Fsqd
_refine_ls_weighting_details 'calc w=1/[\s^2^(Fo^2^)+(0.0933P)^2^+0.0000P] where P=(Fo^2^+2Fc^2^)/3'
_refine_ls_weighting_scheme calc
_refine_ls_wR_factor_gt 0.1105
_refine_ls_wR_factor_ref 0.1506
_reflns_number_gt 2550
_reflns_number_total 2877
_reflns_threshold_expression >2sigma(I)
_cod_data_source_file ICA-2013-395-169-175-3.cif
_cod_data_source_block 161as_laranja
_cod_original_cell_volume 1847.6(3)
_cod_original_sg_symbol_H-M P212121
_cod_database_code 1512883

loop_
_symmetry_equiv_pos_as_xyz
'x, y, z'
'-x+1/2, -y, z+1/2'
'-x, y+1/2, -z+1/2'
'x+1/2, -y+1/2, -z'

loop_
_atom_site_label
_atom_site_type_symbol
_atom_site_fract_x
_atom_site_fract_y
_atom_site_fract_z
_atom_site_U_iso_or_equiv
_atom_site_adp_type
_atom_site_occupancy
_atom_site_symmetry_multiplicity
_atom_site_calc_flag
_atom_site_refinement_flags
N1 N 0.9573(3) 0.45093(17) 0.16016(10) 0.0245(6) Uani 1 1 d .
N2 N 0.9887(3) 0.47884(18) 0.09948(11) 0.0258(6) Uani 1 1 d .
C21 C 1.1228(4) 0.5612(2) 0.08213(12) 0.0227(6) Uani 1 1 d .
C22 C 1.2863(4) 0.5362(2) 0.04834(13) 0.0276(7) Uani 1 1 d .
H22 H 1.3072 0.4664 0.0348 0.033 Uiso 1 1 calc R
C23 C 1.4192(4) 0.6155(2) 0.03464(14) 0.0324(8) Uani 1 1 d .
H23 H 1.5287 0.5992 0.0112 0.039 Uiso 1 1 calc R
C24 C 1.3899(4) 0.7182(2) 0.05552(14) 0.0319(7) Uani 1 1 d .
H24 H 1.4818 0.7707 0.0474 0.038 Uiso 1 1 calc R
C25 C 1.2248(5) 0.7438(2) 0.08855(14) 0.0313(7) Uani 1 1 d .
H25 H 1.2045 0.8137 0.1021 0.038 Uiso 1 1 calc R
C26 C 1.0907(4) 0.6658(2) 0.10129(13) 0.0283(7) Uani 1 1 d .
H26 H 0.9780 0.6831 0.1228 0.034 Uiso 1 1 calc R
C31 C 0.8625(4) 0.4337(2) 0.05499(13) 0.0223(6) Uani 1 1 d .
C32 C 0.8614(4) 0.4712(2) -0.00625(13) 0.0267(7) Uani 1 1 d .
H32 H 0.9406 0.5283 -0.0174 0.032 Uiso 1 1 calc R
C33 C 0.7442(4) 0.4246(2) -0.05043(13) 0.0286(7) Uani 1 1 d .
H33 H 0.7450 0.4505 -0.0912 0.034 Uiso 1 1 calc R
C34 C 0.6254(4) 0.3400(2) -0.03513(14) 0.0326(7) Uani 1 1 d .
H34 H 0.5475 0.3083 -0.0653 0.039 Uiso 1 1 calc R
C35 C 0.6239(4) 0.3030(2) 0.02581(14) 0.0313(7) Uani 1 1 d .
H35 H 0.5435 0.2464 0.0367 0.038 Uiso 1 1 calc R
C36 C 0.7403(4) 0.3493(2) 0.07055(14) 0.0264(7) Uani 1 1 d .
H36 H 0.7372 0.3239 0.1114 0.032 Uiso 1 1 calc R
O1 O 0.8868(3) 0.39932(17) 0.28846(9) 0.0347(6) Uani 1 1 d .
C11 C 1.0823(4) 0.4707(2) 0.20315(13) 0.0230(6) Uani 1 1 d .
C12 C 1.0386(4) 0.4342(2) 0.26835(13) 0.0229(6) Uani 1 1 d .
C13 C 1.2248(4) 0.4502(2) 0.30540(13) 0.0234(7) Uani 1 1 d .
C14 C 1.3642(5) 0.3661(2) 0.27689(15) 0.0324(7) Uani 1 1 d .
H14A H 1.4804 0.3597 0.3020 0.039 Uiso 1 1 calc R
H14B H 1.3022 0.2966 0.2744 0.039 Uiso 1 1 calc R
C15 C 1.4127(5) 0.4081(3) 0.21128(15) 0.0371(8) Uani 1 1 d .
H15A H 1.3762 0.3568 0.1793 0.044 Uiso 1 1 calc R
H15B H 1.5495 0.4239 0.2074 0.044 Uiso 1 1 calc R
C16 C 1.2899(4) 0.5108(2) 0.20667(14) 0.0287(7) Uani 1 1 d .
H16 H 1.3281 0.5608 0.1736 0.034 Uiso 1 1 calc R
C17 C 1.2973(4) 0.5558(2) 0.27371(14) 0.0288(7) Uani 1 1 d .
C171 C 1.1595(6) 0.6494(2) 0.28397(16) 0.0450(9) Uani 1 1 d .
H17A H 1.1693 0.6736 0.3265 0.067 Uiso 1 1 calc R
H17B H 1.0293 0.6267 0.2757 0.067 Uiso 1 1 calc R
H17C H 1.1930 0.7068 0.2562 0.067 Uiso 1 1 calc R
C172 C 1.5006(5) 0.5890(3) 0.29426(18) 0.0457(9) Uani 1 1 d .
H17D H 1.5885 0.5306 0.2876 0.069 Uiso 1 1 calc R
H17E H 1.4990 0.6074 0.3378 0.069 Uiso 1 1 calc R
H17F H 1.5418 0.6497 0.2702 0.069 Uiso 1 1 calc R
C131 C 1.2055(5) 0.4466(2) 0.37485(13) 0.0334(7) Uani 1 1 d .
H13A H 1.3299 0.4578 0.3937 0.050 Uiso 1 1 calc R
H13B H 1.1561 0.3781 0.3873 0.050 Uiso 1 1 calc R
H13C H 1.1182 0.5017 0.3883 0.050 Uiso 1 1 calc R

loop_
_atom_site_aniso_label
_atom_site_aniso_U_11
_atom_site_aniso_U_22
_atom_site_aniso_U_33
_atom_site_aniso_U_23
_atom_site_aniso_U_13
_atom_site_aniso_U_12
N1 0.0277(12) 0.0283(13) 0.0175(13) 0.0021(10) 0.0011(11) -0.0010(10)
N2 0.0290(13) 0.0305(13) 0.0180(13) 0.0046(10) -0.0014(11) -0.0058(11)
C21 0.0270(14) 0.0245(14) 0.0168(14) 0.0023(11) -0.0017(12) -0.0021(12)
C22 0.0338(16) 0.0262(14) 0.0228(15) -0.0024(11) -0.0016(13) 0.0052(14)
C23 0.0257(15) 0.0430(19) 0.0286(18) -0.0021(13) 0.0081(13) 0.0004(14)
C24 0.0322(17) 0.0326(16) 0.0310(17) 0.0038(13) 0.0015(15) -0.0062(14)
C25 0.0436(19) 0.0219(14) 0.0283(17) -0.0009(12) -0.0003(14) 0.0012(14)
C26 0.0281(16) 0.0308(16) 0.0260(16) 0.0004(12) 0.0046(13) 0.0047(13)
C31 0.0205(14) 0.0236(14) 0.0229(15) -0.0026(11) -0.0014(12) 0.0039(12)
C32 0.0281(16) 0.0278(15) 0.0241(17) 0.0009(12) 0.0015(13) 0.0001(13)
C33 0.0287(15) 0.0374(16) 0.0198(14) -0.0020(12) -0.0040(13) 0.0080(14)
C34 0.0291(15) 0.0390(17) 0.0296(18) -0.0061(13) -0.0075(14) 0.0014(14)
C35 0.0267(15) 0.0296(15) 0.0374(19) -0.0011(13) -0.0001(15) -0.0025(14)
C36 0.0262(15) 0.0283(14) 0.0247(15) 0.0017(12) 0.0005(12) 0.0027(13)
O1 0.0267(12) 0.0487(12) 0.0286(12) 0.0075(9) 0.0023(10) -0.0089(10)
C11 0.0248(15) 0.0224(14) 0.0218(15) 0.0009(11) -0.0013(13) -0.0006(12)
C12 0.0239(15) 0.0220(14) 0.0227(15) 0.0015(11) 0.0011(12) 0.0002(12)
C13 0.0231(14) 0.0247(14) 0.0225(15) -0.0005(12) -0.0025(12) -0.0011(13)
C14 0.0281(16) 0.0335(16) 0.0357(18) 0.0004(13) 0.0016(14) 0.0052(14)
C15 0.0265(16) 0.0527(19) 0.0321(18) -0.0058(14) 0.0062(14) 0.0021(15)
C16 0.0257(15) 0.0358(16) 0.0246(17) 0.0082(12) -0.0020(13) -0.0074(14)
C17 0.0313(15) 0.0273(15) 0.0278(16) 0.0016(12) -0.0077(13) -0.0052(13)
C171 0.063(2) 0.0266(16) 0.045(2) 0.0000(14) -0.0147(18) 0.0014(16)
C172 0.047(2) 0.0461(19) 0.044(2) 0.0126(16) -0.0161(17) -0.0205(17)
C131 0.0330(16) 0.0439(17) 0.0232(16) 0.0011(13) -0.0040(14) -0.0010(15)

loop_
_atom_type_symbol
_atom_type_description
_atom_type_scat_dispersion_real
_atom_type_scat_dispersion_imag
_atom_type_scat_source
C C 0.0033 0.0016 'International Tables Vol C Tables 4.2.6.8 and 6.1.1.4'
H H 0.0000 0.0000 'International Tables Vol C Tables 4.2.6.8 and 6.1.1.4'
N N 0.0061 0.0033 'International Tables Vol C Tables 4.2.6.8 and 6.1.1.4'
O O 0.0106 0.0060 'International Tables Vol C Tables 4.2.6.8 and 6.1.1.4'

loop_
_geom_angle_atom_site_label_1
_geom_angle_atom_site_label_2
_geom_angle_atom_site_label_3
_geom_angle
C11 N1 N2 121.7(2)
N1 N2 C31 116.3(2)
N1 N2 C21 122.2(2)
C31 N2 C21 120.9(2)
C22 C21 C26 120.0(3)
C22 C21 N2 120.3(2)
C26 C21 N2 119.7(2)
C21 C22 C23 119.7(2)
C24 C23 C22 120.1(3)
C23 C24 C25 120.3(3)
C26 C25 C24 119.7(3)
C25 C26 C21 120.1(3)
C32 C31 C36 118.5(3)
C32 C31 N2 120.3(2)
C36 C31 N2 121.2(2)
C33 C32 C31 120.5(3)
C32 C33 C34 120.9(3)
C33 C34 C35 119.0(3)
C36 C35 C34 120.6(3)
C35 C36 C31 120.4(3)
N1 C11 C12 118.1(2)
N1 C11 C16 137.1(3)
C12 C11 C16 104.2(2)
O1 C12 C11 127.8(3)
O1 C12 C13 126.3(2)
C11 C12 C13 105.9(2)
C131 C13 C12 116.0(2)
C131 C13 C14 115.3(2)
C12 C13 C14 103.4(2)
C131 C13 C17 119.0(2)
C12 C13 C17 99.0(2)
C14 C13 C17 101.7(2)
C15 C14 C13 105.3(2)
C14 C15 C16 102.9(2)
C11 C16 C17 101.4(2)
C11 C16 C15 104.4(2)
C17 C16 C15 103.1(2)
C171 C17 C172 109.0(3)
C171 C17 C16 113.2(2)
C172 C17 C16 113.4(3)
C171 C17 C13 112.6(3)
C172 C17 C13 113.4(2)
C16 C17 C13 94.8(2)

loop_
_geom_bond_atom_site_label_1
_geom_bond_atom_site_label_2
_geom_bond_distance
N1 C11 1.286(4)
N1 N2 1.361(3)
N2 C31 1.408(4)
N2 C21 1.434(3)
C21 C22 1.377(4)
C21 C26 1.388(4)
C22 C23 1.382(4)
C23 C24 1.374(4)
C24 C25 1.380(4)
C25 C26 1.373(4)
C31 C32 1.391(4)
C31 C36 1.393(4)
C32 C33 1.374(4)
C33 C34 1.378(4)
C34 C35 1.383(4)
C35 C36 1.377(4)
O1 C12 1.215(3)
C11 C12 1.498(4)
C11 C16 1.523(4)
C12 C13 1.525(4)
C13 C131 1.492(4)
C13 C14 1.551(4)
C13 C17 1.567(4)
C14 C15 1.535(4)
C15 C16 1.542(4)
C16 C17 1.541(4)
C17 C171 1.524(4)
C17 C172 1.530(4)
